data_1556337
loop_
_publ_author_name
'Preetz, Angelika'
'Kohrt, Christina'
'Mei\&sner, Antje'
'Wei, Siping'
'Drexler, Hans-Joachim'
'Buschmann, Helmut'
'Heller, Detlef'

_publ_section_title
;
 Halide bridged trinuclear rhodium complexes and their inhibiting
 influence on catalysis
;
_journal_issue 2
_journal_name_full 'Catal. Sci. Technol.'
_journal_page_first 462
_journal_paper_doi 10.1039/C2CY20591B
_journal_volume 3
_journal_year 2013
_chemical_absolute_configuration ad
_chemical_formula_sum 'C54 H84 B Br0.8 Cl1.2 F4 P6 Rh3'
_chemical_formula_weight 1421.04
_space_group_IT_number 19
_space_group_name_Hall 'P 2ac 2ab'
_space_group_name_H-M_alt 'P 21 21 21'
_symmetry_cell_setting orthorhombic
_symmetry_Int_Tables_number 19
_symmetry_space_group_name_H-M 'P 21 21 21'
_atom_sites_solution_hydrogens geom
_atom_sites_solution_primary direct
_atom_sites_solution_secondary difmap
_audit_creation_method SHELXL-97
_cell_angle_alpha 90.00
_cell_angle_beta 90.00
_cell_angle_gamma 90.00
_cell_formula_units_Z 4
_cell_length_a 16.431(3)
_cell_length_b 20.348(4)
_cell_length_c 21.116(4)
_cell_measurement_reflns_used 23459
_cell_measurement_temperature 200(2)
_cell_measurement_theta_max 26.15
_cell_measurement_theta_min 1.36
_cell_volume 7060(2)
_computing_cell_refinement 'STOE X-AREA'
_computing_data_collection 'STOE X-AREA'
_computing_data_reduction 'STOE X-RED'
_computing_molecular_graphics 'XP (Siemens)'
_computing_publication_material SHELXL-97
_computing_structure_refinement 'SHELXL-97 (Sheldrick, 1997)'
_computing_structure_solution 'SHELXS-97 (Sheldrick, 1990)'
_diffrn_ambient_temperature 200(2)
_diffrn_detector 'image plate (34 cm diameter)'
_diffrn_detector_area_resol_mean 6.67
_diffrn_detector_type STOE
_diffrn_measured_fraction_theta_full 0.994
_diffrn_measured_fraction_theta_max 0.994
_diffrn_measurement_details ' 360 frames, detector distance = 130 mm'
_diffrn_measurement_device '2-circle goniometer'
_diffrn_measurement_device_type 'STOE IPDS 2'
_diffrn_measurement_method 'rotation method'
_diffrn_radiation_collimation '0.5 mm diameter, monocapillary'
_diffrn_radiation_monochromator 'plane graphite'
_diffrn_radiation_polarisn_norm 0
_diffrn_radiation_type 'Mo K\a'
_diffrn_radiation_wavelength 0.71073
_diffrn_reflns_av_R_equivalents 0.0521
_diffrn_reflns_av_sigmaI/netI 0.0552
_diffrn_reflns_limit_h_max 19
_diffrn_reflns_limit_h_min -19
_diffrn_reflns_limit_k_max 24
_diffrn_reflns_limit_k_min -24
_diffrn_reflns_limit_l_max 25
_diffrn_reflns_limit_l_min -25
_diffrn_reflns_number 97567
_diffrn_reflns_theta_full 25.68
_diffrn_reflns_theta_max 25.68
_diffrn_reflns_theta_min 1.39
_diffrn_source 'sealed X-ray tube, 12 x 0.4 mm long-fine focus'
_diffrn_source_current 30
_diffrn_source_power 1.50
_diffrn_source_voltage 50
_exptl_absorpt_coefficient_mu 1.367
_exptl_absorpt_correction_T_max 0.7303
_exptl_absorpt_correction_T_min 0.4930
_exptl_absorpt_correction_type numerical
_exptl_absorpt_process_details 'X-SHAPE and X-RED32 (Stoe & Cie, 2005)'
_exptl_crystal_colour red
_exptl_crystal_density_diffrn 1.337
_exptl_crystal_density_method 'not measured'
_exptl_crystal_description rod
_exptl_crystal_F_000 2890
_exptl_crystal_size_max 0.500
_exptl_crystal_size_mid 0.300
_exptl_crystal_size_min 0.200
_platon_squeeze_details
;
;
_refine_diff_density_max 0.440
_refine_diff_density_min -0.581
_refine_diff_density_rms 0.054
_refine_ls_abs_structure_details 'Flack H D (1983), Acta Cryst. A39, 876-881'
_refine_ls_abs_structure_Flack -0.003(9)
_refine_ls_extinction_method none
_refine_ls_goodness_of_fit_ref 0.769
_refine_ls_hydrogen_treatment constr
_refine_ls_matrix_type full
_refine_ls_number_parameters 645
_refine_ls_number_reflns 13297
_refine_ls_number_restraints 0
_refine_ls_restrained_S_all 0.769
_refine_ls_R_factor_all 0.0321
_refine_ls_R_factor_gt 0.0229
_refine_ls_shift/su_max 0.007
_refine_ls_shift/su_mean 0.000
_refine_ls_structure_factor_coef Fsqd
_refine_ls_weighting_details 'calc w=1/[\s^2^(Fo^2^)+(0.0202P)^2^+0.0000P] where P=(Fo^2^+2Fc^2^)/3'
_refine_ls_weighting_scheme calc
_refine_ls_wR_factor_gt 0.0420
_refine_ls_wR_factor_ref 0.0430
_reflns_number_gt 10994
_reflns_number_total 13297
_reflns_threshold_expression >2sigma(I)
_cod_data_source_file c2cy20591b.txt
_cod_data_source_block ks841
_cod_original_formula_sum 'C54 H84 B Br0.80 Cl1.20 F4 P6 Rh3'
_cod_database_code 1556337

loop_
_symmetry_equiv_pos_as_xyz
'x, y, z'
'-x+1/2, -y, z+1/2'
'-x, y+1/2, -z+1/2'
'x+1/2, -y+1/2, -z'

loop_
_atom_site_label
_atom_site_type_symbol
_atom_site_fract_x
_atom_site_fract_y
_atom_site_fract_z
_atom_site_U_iso_or_equiv
_atom_site_adp_type
_atom_site_occupancy
_atom_site_symmetry_multiplicity
_atom_site_calc_flag
_atom_site_refinement_flags
_atom_site_disorder_assembly
_atom_site_disorder_group
Rh1 Rh 0.077700(15) 0.832847(12) 0.927636(12) 0.02683(6) Uani 1 1 d . . .
Rh2 Rh -0.007868(14) 0.918078(12) 0.814220(13) 0.03000(6) Uani 1 1 d . . .
Rh3 Rh 0.189381(14) 0.906641(12) 0.824413(13) 0.02663(6) Uani 1 1 d . . .
P11 P 0.09223(6) 0.84523(4) 1.02921(4) 0.0320(2) Uani 1 1 d . A .
P12 P 0.05210(5) 0.73076(4) 0.94972(5) 0.0316(2) Uani 1 1 d . A .
P21 P -0.09738(5) 0.99499(4) 0.82896(5) 0.0356(2) Uani 1 1 d . A .
P22 P -0.07802(6) 0.89345(4) 0.73055(5) 0.0367(2) Uani 1 1 d . A .
P31 P 0.27462(5) 0.98810(4) 0.83118(5) 0.0310(2) Uani 1 1 d . A .
P32 P 0.28119(5) 0.85986(4) 0.76537(5) 0.0304(2) Uani 1 1 d . A .
Br1 Br 0.0864(4) 0.9550(4) 0.9025(4) 0.0287(4) Uani 0.40 1 d P A 1
Cl1 Cl 0.0877(6) 0.9500(6) 0.8985(6) 0.0287(4) Uani 0.60 1 d P A 2
Br2 Br 0.0826(4) 0.8161(4) 0.8070(4) 0.0281(8) Uani 0.40 1 d P A 3
Cl2 Cl 0.0838(6) 0.8219(6) 0.8120(6) 0.0258(13) Uani 0.60 1 d P A 4
C1 C 0.0730(2) 0.76918(16) 1.07202(17) 0.0380(8) Uani 1 1 d . . .
C2 C 0.0776(3) 0.76139(19) 1.13797(18) 0.0509(10) Uani 1 1 d . A .
H2A H 0.0915 0.7969 1.1635 0.061 Uiso 1 1 calc R . .
C3 C 0.0616(2) 0.7018(2) 1.1644(2) 0.0565(12) Uani 1 1 d . . .
H3A H 0.0645 0.6972 1.2082 0.068 Uiso 1 1 calc R A .
C4 C 0.0416(3) 0.6489(2) 1.1283(2) 0.0568(12) Uani 1 1 d . A .
H4A H 0.0302 0.6087 1.1474 0.068 Uiso 1 1 calc R . .
C5 C 0.0380(2) 0.65499(19) 1.06299(19) 0.0467(10) Uani 1 1 d . . .
H5A H 0.0252 0.6187 1.0381 0.056 Uiso 1 1 calc R A .
C6 C 0.05374(19) 0.71558(17) 1.03459(17) 0.0343(8) Uani 1 1 d . A .
C7 C 0.0372(2) 0.9126(2) 1.06910(19) 0.0499(10) Uani 1 1 d . . .
H7A H 0.0246 0.9447 1.0360 0.060 Uiso 1 1 calc R A .
C8 C 0.1005(3) 0.9458(2) 1.1124(2) 0.0655(13) Uani 1 1 d . A .
H8A H 0.0849 0.9909 1.1207 0.079 Uiso 1 1 calc R . .
H8B H 0.1040 0.9227 1.1525 0.079 Uiso 1 1 calc R . .
C9 C 0.1818(3) 0.9437(2) 1.0787(2) 0.0626(12) Uani 1 1 d . . .
H9A H 0.2252 0.9572 1.1070 0.075 Uiso 1 1 calc R A .
H9B H 0.1814 0.9728 1.0422 0.075 Uiso 1 1 calc R . .
C10 C 0.1937(2) 0.87261(19) 1.05791(18) 0.0450(9) Uani 1 1 d . A .
H10A H 0.2071 0.8467 1.0956 0.054 Uiso 1 1 calc R . .
C11 C -0.0431(2) 0.8946(3) 1.0987(2) 0.0726(14) Uani 1 1 d . A .
H11A H -0.0671 0.9329 1.1176 0.109 Uiso 1 1 calc R . .
H11B H -0.0346 0.8618 1.1307 0.109 Uiso 1 1 calc R . .
H11C H -0.0789 0.8775 1.0668 0.109 Uiso 1 1 calc R . .
C12 C 0.2619(2) 0.8630(2) 1.01001(19) 0.0489(11) Uani 1 1 d . . .
H12A H 0.3124 0.8776 1.0280 0.073 Uiso 1 1 calc R A .
H12B H 0.2503 0.8881 0.9726 0.073 Uiso 1 1 calc R . .
H12C H 0.2659 0.8173 0.9992 0.073 Uiso 1 1 calc R . .
C13 C 0.1147(2) 0.66567(18) 0.91184(17) 0.0426(9) Uani 1 1 d . . .
H13A H 0.1363 0.6851 0.8728 0.051 Uiso 1 1 calc R A .
C14 C 0.0552(3) 0.6128(2) 0.8910(2) 0.0601(12) Uani 1 1 d . A .
H14A H 0.0775 0.5880 0.8559 0.072 Uiso 1 1 calc R . .
H14B H 0.0443 0.5827 0.9257 0.072 Uiso 1 1 calc R . .
C15 C -0.0226(3) 0.6474(2) 0.8711(2) 0.0642(13) Uani 1 1 d . . .
H15A H -0.0140 0.6709 0.8316 0.077 Uiso 1 1 calc R A .
H15B H -0.0658 0.6156 0.8647 0.077 Uiso 1 1 calc R . .
C16 C -0.0457(2) 0.69493(19) 0.9229(2) 0.0475(10) Uani 1 1 d . A .
H16A H -0.0679 0.6692 0.9581 0.057 Uiso 1 1 calc R . .
C17 C 0.1876(2) 0.64274(19) 0.9492(2) 0.0533(11) Uani 1 1 d . A .
H17A H 0.2161 0.6096 0.9256 0.080 Uiso 1 1 calc R . .
H17B H 0.1699 0.6248 0.9889 0.080 Uiso 1 1 calc R . .
H17C H 0.2233 0.6793 0.9568 0.080 Uiso 1 1 calc R . .
C18 C -0.1096(2) 0.7452(2) 0.9040(2) 0.0616(13) Uani 1 1 d . . .
H18A H -0.1584 0.7230 0.8911 0.092 Uiso 1 1 calc R A .
H18B H -0.0894 0.7713 0.8694 0.092 Uiso 1 1 calc R . .
H18C H -0.1213 0.7732 0.9394 0.092 Uiso 1 1 calc R . .
C21 C -0.1702(2) 0.99926(17) 0.76412(18) 0.0377(9) Uani 1 1 d . . .
C22 C -0.2321(2) 1.04572(19) 0.7575(2) 0.0462(10) Uani 1 1 d . A .
H22A H -0.2388 1.0782 0.7880 0.055 Uiso 1 1 calc R . .
C23 C -0.2835(2) 1.0438(2) 0.7058(2) 0.0513(11) Uani 1 1 d . . .
H23A H -0.3245 1.0751 0.7018 0.062 Uiso 1 1 calc R A .
C24 C -0.2748(2) 0.9964(2) 0.6604(2) 0.0522(11) Uani 1 1 d . A .
H24A H -0.3095 0.9954 0.6256 0.063 Uiso 1 1 calc R . .
C25 C -0.2143(2) 0.95001(19) 0.6664(2) 0.0491(11) Uani 1 1 d . . .
H25A H -0.2085 0.9175 0.6358 0.059 Uiso 1 1 calc R A .
C26 C -0.1621(2) 0.95152(18) 0.71772(18) 0.0377(9) Uani 1 1 d . A .
C27 C -0.1617(3) 0.9902(2) 0.9011(2) 0.0566(12) Uani 1 1 d . . .
H27A H -0.2178 1.0002 0.8886 0.068 Uiso 1 1 calc R A .
C28 C -0.1318(3) 1.0465(3) 0.9421(2) 0.0734(15) Uani 1 1 d . A .
H28A H -0.1728 1.0581 0.9732 0.088 Uiso 1 1 calc R . .
H28B H -0.0825 1.0339 0.9643 0.088 Uiso 1 1 calc R . .
C29 C -0.1151(3) 1.1044(2) 0.8990(2) 0.0719(15) Uani 1 1 d . . .
H29A H -0.0877 1.1391 0.9221 0.086 Uiso 1 1 calc R A .
H29B H -0.1656 1.1217 0.8821 0.086 Uiso 1 1 calc R . .
C30 C -0.0611(2) 1.07939(18) 0.84550(19) 0.0456(10) Uani 1 1 d . A .
H30A H -0.0065 1.0746 0.8637 0.055 Uiso 1 1 calc R . .
C31 C -0.1620(3) 0.9237(2) 0.9326(2) 0.0789(15) Uani 1 1 d . A .
H31A H -0.1963 0.9251 0.9694 0.118 Uiso 1 1 calc R . .
H31B H -0.1076 0.9124 0.9451 0.118 Uiso 1 1 calc R . .
H31C H -0.1823 0.8914 0.9035 0.118 Uiso 1 1 calc R . .
C32 C -0.0517(2) 1.12448(19) 0.7888(2) 0.0637(13) Uani 1 1 d . . .
H32A H -0.0321 1.1666 0.8027 0.096 Uiso 1 1 calc R A .
H32B H -0.1034 1.1298 0.7683 0.096 Uiso 1 1 calc R . .
H32C H -0.0135 1.1057 0.7596 0.096 Uiso 1 1 calc R . .
C33 C -0.1190(2) 0.80812(18) 0.7244(2) 0.0471(10) Uani 1 1 d . . .
H33A H -0.0865 0.7812 0.7534 0.056 Uiso 1 1 calc R A .
C34 C -0.0969(3) 0.7856(2) 0.6574(2) 0.0665(13) Uani 1 1 d . A .
H34A H -0.0922 0.7381 0.6561 0.080 Uiso 1 1 calc R . .
H34B H -0.1391 0.7989 0.6279 0.080 Uiso 1 1 calc R . .
C35 C -0.0169(3) 0.8169(2) 0.6395(2) 0.0616(12) Uani 1 1 d . . .
H35A H -0.0053 0.8097 0.5950 0.074 Uiso 1 1 calc R A .
H35B H 0.0271 0.7983 0.6644 0.074 Uiso 1 1 calc R . .
C36 C -0.0257(2) 0.8907(2) 0.65323(19) 0.0495(11) Uani 1 1 d . A .
H36A H -0.0636 0.9084 0.6218 0.059 Uiso 1 1 calc R . .
C37 C -0.2069(3) 0.7992(2) 0.7440(2) 0.0658(13) Uani 1 1 d . A .
H37A H -0.2219 0.7538 0.7395 0.099 Uiso 1 1 calc R . .
H37B H -0.2412 0.8258 0.7177 0.099 Uiso 1 1 calc R . .
H37C H -0.2133 0.8122 0.7875 0.099 Uiso 1 1 calc R . .
C38 C 0.0518(2) 0.9311(2) 0.6487(2) 0.0619(13) Uani 1 1 d . . .
H38A H 0.0739 0.9275 0.6067 0.093 Uiso 1 1 calc R A .
H38B H 0.0908 0.9151 0.6788 0.093 Uiso 1 1 calc R . .
H38C H 0.0397 0.9763 0.6576 0.093 Uiso 1 1 calc R . .
C41 C 0.36833(19) 0.97090(17) 0.78857(17) 0.0327(8) Uani 1 1 d . . .
C42 C 0.4352(2) 1.01270(18) 0.78584(18) 0.0408(9) Uani 1 1 d . A .
H42A H 0.4331 1.0532 0.8063 0.049 Uiso 1 1 calc R . .
C43 C 0.5044(2) 0.9951(2) 0.75341(18) 0.0445(10) Uani 1 1 d . . .
H43A H 0.5493 1.0229 0.7527 0.053 Uiso 1 1 calc R A .
C44 C 0.5066(2) 0.93573(19) 0.72183(17) 0.0430(10) Uani 1 1 d . A .
H44A H 0.5530 0.9240 0.6993 0.052 Uiso 1 1 calc R . .
C45 C 0.44121(19) 0.89386(18) 0.72320(17) 0.0376(9) Uani 1 1 d . . .
H45A H 0.4434 0.8540 0.7017 0.045 Uiso 1 1 calc R A .
C46 C 0.37147(18) 0.91108(17) 0.75694(16) 0.0314(8) Uani 1 1 d . A .
C47 C 0.2425(2) 1.07057(17) 0.80309(19) 0.0451(10) Uani 1 1 d . . .
H47A H 0.2897 1.0916 0.7833 0.054 Uiso 1 1 calc R A .
C48 C 0.2236(3) 1.1074(2) 0.8636(2) 0.0626(13) Uani 1 1 d . A .
H48A H 0.2216 1.1543 0.8555 0.075 Uiso 1 1 calc R . .
H48B H 0.1712 1.0937 0.8802 0.075 Uiso 1 1 calc R . .
C49 C 0.2903(3) 1.0919(2) 0.9107(2) 0.0601(12) Uani 1 1 d . . .
H49A H 0.2758 1.1082 0.9523 0.072 Uiso 1 1 calc R A .
H49B H 0.3409 1.1126 0.8978 0.072 Uiso 1 1 calc R . .
C50 C 0.3004(2) 1.01713(18) 0.91229(18) 0.0424(9) Uani 1 1 d . A .
H50A H 0.2577 1.0003 0.9403 0.051 Uiso 1 1 calc R . .
C51 C 0.1742(2) 1.0691(2) 0.7545(2) 0.0600(12) Uani 1 1 d . A .
H51A H 0.1611 1.1132 0.7419 0.090 Uiso 1 1 calc R . .
H51B H 0.1270 1.0487 0.7727 0.090 Uiso 1 1 calc R . .
H51C H 0.1914 1.0444 0.7181 0.090 Uiso 1 1 calc R . .
C52 C 0.3810(2) 0.9928(2) 0.9394(2) 0.0591(12) Uani 1 1 d . . .
H52A H 0.3883 1.0102 0.9812 0.089 Uiso 1 1 calc R A .
H52B H 0.4249 1.0072 0.9127 0.089 Uiso 1 1 calc R . .
H52C H 0.3806 0.9456 0.9411 0.089 Uiso 1 1 calc R . .
C53 C 0.2475(2) 0.83241(18) 0.68598(18) 0.0429(9) Uani 1 1 d . . .
H53A H 0.1881 0.8287 0.6880 0.052 Uiso 1 1 calc R A .
C54 C 0.2802(3) 0.7624(2) 0.6783(2) 0.0621(12) Uani 1 1 d . A .
H54A H 0.2461 0.7376 0.6494 0.075 Uiso 1 1 calc R . .
H54B H 0.3352 0.7632 0.6617 0.075 Uiso 1 1 calc R . .
C55 C 0.2790(3) 0.73135(19) 0.7434(2) 0.0627(13) Uani 1 1 d . . .
H55A H 0.3069 0.6893 0.7426 0.075 Uiso 1 1 calc R A .
H55B H 0.2234 0.7242 0.7572 0.075 Uiso 1 1 calc R . .
C56 C 0.3219(2) 0.77832(17) 0.78785(19) 0.0419(9) Uani 1 1 d . A .
H56A H 0.3799 0.7778 0.7771 0.050 Uiso 1 1 calc R . .
C57 C 0.2661(3) 0.8792(2) 0.63162(19) 0.0617(13) Uani 1 1 d . A .
H57A H 0.2462 0.8608 0.5927 0.093 Uiso 1 1 calc R . .
H57B H 0.3238 0.8857 0.6287 0.093 Uiso 1 1 calc R . .
H57C H 0.2398 0.9206 0.6392 0.093 Uiso 1 1 calc R . .
C58 C 0.3142(3) 0.7631(2) 0.8591(2) 0.0624(13) Uani 1 1 d . . .
H58A H 0.3369 0.7205 0.8677 0.094 Uiso 1 1 calc R A .
H58B H 0.2579 0.7635 0.8710 0.094 Uiso 1 1 calc R . .
H58C H 0.3431 0.7957 0.8830 0.094 Uiso 1 1 calc R . .
B1 B 0.5171(5) 0.6878(3) 0.6914(4) 0.099(3) Uani 1 1 d . . .
F1 F 0.5934(2) 0.68097(15) 0.71515(16) 0.1138(11) Uani 1 1 d . . .
F2 F 0.5186(2) 0.65606(19) 0.63370(18) 0.1399(16) Uani 1 1 d . . .
F3 F 0.4957(2) 0.75001(16) 0.68342(19) 0.1354(14) Uani 1 1 d . . .
F4 F 0.4619(3) 0.6588(2) 0.7310(3) 0.170(2) Uani 1 1 d . . .

loop_
_atom_site_aniso_label
_atom_site_aniso_U_11
_atom_site_aniso_U_22
_atom_site_aniso_U_33
_atom_site_aniso_U_23
_atom_site_aniso_U_13
_atom_site_aniso_U_12
Rh1 0.02703(12) 0.02639(13) 0.02708(14) 0.00291(12) 0.00338(12) 0.00071(11)
Rh2 0.02717(13) 0.02722(13) 0.03562(16) 0.00310(13) -0.00075(12) 0.00191(11)
Rh3 0.02480(12) 0.02444(13) 0.03066(15) 0.00199(13) 0.00330(12) -0.00058(10)
P11 0.0346(4) 0.0326(5) 0.0287(5) 0.0010(4) 0.0060(4) 0.0005(4)
P12 0.0338(5) 0.0294(5) 0.0317(5) 0.0040(4) 0.0015(4) -0.0014(4)
P21 0.0338(5) 0.0321(5) 0.0409(6) 0.0028(5) 0.0013(5) 0.0059(4)
P22 0.0335(5) 0.0342(5) 0.0424(6) 0.0015(4) -0.0053(5) 0.0023(4)
P31 0.0290(4) 0.0264(5) 0.0377(6) 0.0031(4) 0.0020(4) -0.0022(4)
P32 0.0291(4) 0.0268(5) 0.0354(5) 0.0020(4) 0.0065(4) 0.0002(4)
Br1 0.0291(3) 0.0259(10) 0.0311(9) -0.0002(7) 0.0031(4) 0.0018(5)
Cl1 0.0291(3) 0.0259(10) 0.0311(9) -0.0002(7) 0.0031(4) 0.0018(5)
Br2 0.0287(12) 0.0275(15) 0.0282(13) -0.0012(10) 0.0002(10) -0.0021(10)
Cl2 0.027(2) 0.0218(18) 0.029(3) 0.0027(18) 0.0016(17) 0.0023(15)
C1 0.044(2) 0.040(2) 0.030(2) 0.0066(18) 0.0115(18) -0.0002(17)
C2 0.067(3) 0.050(2) 0.036(2) 0.0040(19) 0.005(2) -0.007(2)
C3 0.078(3) 0.059(3) 0.033(2) 0.014(2) 0.005(2) -0.008(2)
C4 0.077(3) 0.051(3) 0.043(3) 0.023(2) 0.014(2) -0.003(2)
C5 0.058(2) 0.041(2) 0.041(3) 0.005(2) 0.0029(19) -0.0081(18)
C6 0.0346(18) 0.035(2) 0.033(2) 0.0048(17) 0.0053(15) -0.0016(15)
C7 0.060(2) 0.045(2) 0.044(2) 0.004(2) 0.017(2) 0.015(2)
C8 0.094(4) 0.049(3) 0.054(3) -0.022(2) 0.011(3) -0.004(2)
C9 0.074(3) 0.057(3) 0.057(3) -0.012(2) -0.001(3) -0.020(2)
C10 0.050(2) 0.052(2) 0.033(2) 0.0093(19) -0.0045(19) -0.0075(19)
C11 0.065(3) 0.085(4) 0.068(3) 0.006(3) 0.032(2) 0.026(3)
C12 0.035(2) 0.059(3) 0.053(3) 0.012(2) -0.0034(19) 0.0003(18)
C13 0.057(2) 0.035(2) 0.036(2) 0.0083(19) 0.0037(17) -0.0004(18)
C14 0.085(3) 0.040(2) 0.055(3) -0.001(2) -0.011(2) -0.003(2)
C15 0.070(3) 0.053(3) 0.070(3) -0.009(2) -0.022(2) -0.017(2)
C16 0.044(2) 0.045(2) 0.053(3) 0.014(2) -0.003(2) -0.0083(17)
C17 0.054(2) 0.048(2) 0.058(3) 0.006(2) 0.005(2) 0.016(2)
C18 0.038(2) 0.069(3) 0.077(3) 0.026(3) -0.010(2) -0.0092(19)
C21 0.035(2) 0.0276(19) 0.050(2) 0.0057(18) 0.0020(17) 0.0002(15)
C22 0.037(2) 0.037(2) 0.064(3) 0.005(2) -0.003(2) 0.0031(17)
C23 0.034(2) 0.048(2) 0.072(3) 0.011(2) -0.008(2) 0.0028(18)
C24 0.040(2) 0.051(3) 0.066(3) 0.007(2) -0.018(2) 0.0004(19)
C25 0.042(2) 0.049(2) 0.057(3) 0.000(2) -0.011(2) -0.0022(18)
C26 0.0324(19) 0.035(2) 0.046(2) 0.0069(19) -0.0019(17) -0.0021(16)
C27 0.048(2) 0.067(3) 0.055(3) 0.015(3) 0.008(2) 0.017(2)
C28 0.082(3) 0.091(4) 0.047(3) -0.005(3) 0.008(3) 0.027(3)
C29 0.090(4) 0.057(3) 0.069(3) -0.017(3) -0.009(3) 0.022(3)
C30 0.047(2) 0.035(2) 0.055(3) 0.000(2) -0.0064(18) 0.0071(17)
C31 0.073(3) 0.086(4) 0.078(4) 0.038(3) 0.028(3) 0.015(3)
C32 0.058(3) 0.039(2) 0.094(4) 0.007(2) -0.012(2) -0.0056(19)
C33 0.053(2) 0.034(2) 0.054(3) -0.003(2) -0.013(2) 0.0015(18)
C34 0.067(3) 0.061(3) 0.072(3) -0.016(2) -0.016(3) 0.005(2)
C35 0.064(3) 0.068(3) 0.052(3) -0.017(2) -0.002(2) 0.018(2)
C36 0.042(2) 0.063(3) 0.044(3) 0.001(2) -0.0074(18) 0.0072(19)
C37 0.067(3) 0.048(3) 0.082(4) 0.001(3) -0.008(3) -0.015(2)
C38 0.058(3) 0.071(3) 0.057(3) 0.015(2) 0.014(2) 0.007(2)
C41 0.0294(18) 0.036(2) 0.033(2) 0.0090(17) -0.0009(15) -0.0043(15)
C42 0.037(2) 0.041(2) 0.045(2) 0.0102(18) 0.0000(17) -0.0089(16)
C43 0.0319(19) 0.057(3) 0.044(2) 0.018(2) 0.0007(18) -0.0079(19)
C44 0.0287(18) 0.061(3) 0.039(2) 0.014(2) 0.0093(17) 0.0030(18)
C45 0.0374(19) 0.037(2) 0.039(2) 0.0116(17) 0.0038(16) 0.0039(15)
C46 0.0291(16) 0.033(2) 0.032(2) 0.0076(18) 0.0017(14) 0.0034(15)
C47 0.041(2) 0.035(2) 0.059(3) 0.013(2) 0.0027(19) -0.0056(16)
C48 0.073(3) 0.028(2) 0.086(4) -0.003(2) 0.006(3) 0.007(2)
C49 0.083(3) 0.042(2) 0.056(3) -0.013(2) 0.002(2) -0.007(2)
C50 0.047(2) 0.039(2) 0.041(2) -0.0035(18) 0.0072(18) -0.0086(17)
C51 0.057(3) 0.048(3) 0.075(3) 0.022(2) -0.015(2) 0.004(2)
C52 0.050(2) 0.080(3) 0.047(3) 0.003(3) -0.010(2) -0.013(2)
C53 0.0389(18) 0.045(2) 0.045(2) -0.007(2) 0.0049(18) -0.0039(17)
C54 0.069(3) 0.051(3) 0.066(3) -0.024(3) 0.000(3) -0.003(2)
C55 0.061(3) 0.028(2) 0.099(4) -0.007(2) 0.008(3) -0.002(2)
C56 0.035(2) 0.036(2) 0.056(3) 0.0115(19) 0.0096(18) 0.0023(16)
C57 0.061(3) 0.092(4) 0.032(2) 0.004(2) 0.002(2) -0.011(2)
C58 0.060(3) 0.056(3) 0.071(3) 0.030(2) 0.017(3) 0.018(2)
B1 0.116(6) 0.076(5) 0.104(6) -0.038(5) -0.043(5) 0.058(4)
F1 0.126(3) 0.103(2) 0.112(3) -0.041(2) -0.034(2) 0.051(2)
F2 0.171(3) 0.131(3) 0.118(3) -0.056(3) -0.060(3) 0.084(3)
F3 0.180(3) 0.091(2) 0.135(3) -0.027(2) -0.016(3) 0.084(2)
F4 0.150(4) 0.132(4) 0.228(6) 0.012(4) 0.049(4) 0.062(3)

loop_
_atom_type_symbol
_atom_type_description
_atom_type_scat_dispersion_real
_atom_type_scat_dispersion_imag
_atom_type_scat_source
C C 0.0033 0.0016 'International Tables Vol C Tables 4.2.6.8 and 6.1.1.4'
H H 0.0000 0.0000 'International Tables Vol C Tables 4.2.6.8 and 6.1.1.4'
B B 0.0013 0.0007 'International Tables Vol C Tables 4.2.6.8 and 6.1.1.4'
F F 0.0171 0.0103 'International Tables Vol C Tables 4.2.6.8 and 6.1.1.4'
P P 0.1023 0.0942 'International Tables Vol C Tables 4.2.6.8 and 6.1.1.4'
Cl Cl 0.1484 0.1585 'International Tables Vol C Tables 4.2.6.8 and 6.1.1.4'
Br Br -0.2901 2.4595 'International Tables Vol C Tables 4.2.6.8 and 6.1.1.4'
Rh Rh -1.1178 0.9187 'International Tables Vol C Tables 4.2.6.8 and 6.1.1.4'

loop_
_geom_angle_atom_site_label_1
_geom_angle_atom_site_label_2
_geom_angle_atom_site_label_3
_geom_angle
P12 Rh1 P11 85.42(4)
P12 Rh1 Cl2 97.8(3)
P11 Rh1 Cl2 171.2(2)
P12 Rh1 Cl1 172.4(3)
P11 Rh1 Cl1 97.3(3)
Cl2 Rh1 Cl1 80.6(4)
P12 Rh1 Br1 172.03(15)
P11 Rh1 Br1 94.96(18)
Cl2 Rh1 Br1 83.0(3)
Cl1 Rh1 Br1 2.5(5)
P12 Rh1 Br2 95.30(17)
P11 Rh1 Br2 171.86(15)
Cl2 Rh1 Br2 2.5(4)
Cl1 Rh1 Br2 83.0(3)
Br1 Rh1 Br2 85.5(2)
P22 Rh2 P21 85.60(4)
P22 Rh2 Cl1 171.7(3)
P21 Rh2 Cl1 98.0(3)
P22 Rh2 Cl2 97.2(3)
P21 Rh2 Cl2 170.9(3)
Cl1 Rh2 Cl2 80.4(4)
P22 Rh2 Br1 172.54(17)
P21 Rh2 Br1 95.44(16)
Cl1 Rh2 Br1 2.5(4)
Cl2 Rh2 Br1 82.9(3)
P22 Rh2 Br2 94.18(17)
P21 Rh2 Br2 171.02(17)
Cl1 Rh2 Br2 83.5(3)
Cl2 Rh2 Br2 3.1(5)
Br1 Rh2 Br2 85.9(2)
P31 Rh3 P32 85.68(4)
P31 Rh3 Cl1 97.1(3)
P32 Rh3 Cl1 174.1(3)
P31 Rh3 Cl2 174.5(3)
P32 Rh3 Cl2 97.0(3)
Cl1 Rh3 Cl2 80.7(4)
P31 Rh3 Br1 95.18(16)
P32 Rh3 Br1 174.58(17)
Cl1 Rh3 Br1 1.9(4)
Cl2 Rh3 Br1 82.6(3)
P31 Rh3 Br2 174.40(17)
P32 Rh3 Br2 94.47(17)
Cl1 Rh3 Br2 83.3(3)
Cl2 Rh3 Br2 2.6(5)
Br1 Rh3 Br2 85.2(2)
C1 P11 C7 108.66(17)
C1 P11 C10 104.38(17)
C7 P11 C10 93.89(18)
C1 P11 Rh1 111.88(12)
C7 P11 Rh1 118.88(14)
C10 P11 Rh1 117.06(13)
C6 P12 C16 104.31(17)
C6 P12 C13 107.16(16)
C16 P12 C13 93.90(17)
C6 P12 Rh1 111.81(12)
C16 P12 Rh1 118.62(13)
C13 P12 Rh1 118.85(12)
C21 P21 C30 108.03(16)
C21 P21 C27 104.18(18)
C30 P21 C27 94.4(2)
C21 P21 Rh2 111.85(12)
C30 P21 Rh2 118.54(12)
C27 P21 Rh2 117.76(14)
C26 P22 C36 103.86(18)
C26 P22 C33 108.48(17)
C36 P22 C33 94.50(19)
C26 P22 Rh2 111.78(13)
C36 P22 Rh2 118.67(12)
C33 P22 Rh2 117.59(14)
C41 P31 C47 104.90(17)
C41 P31 C50 108.89(17)
C47 P31 C50 94.13(18)
C41 P31 Rh3 111.49(12)
C47 P31 Rh3 118.98(12)
C50 P31 Rh3 116.69(12)
C46 P32 C56 104.10(16)
C46 P32 C53 109.12(16)
C56 P32 C53 94.01(17)
C46 P32 Rh3 111.72(12)
C56 P32 Rh3 119.72(13)
C53 P32 Rh3 116.32(11)
Rh2 Br1 Rh1 80.2(2)
Rh2 Br1 Rh3 79.4(2)
Rh1 Br1 Rh3 78.2(2)
Rh3 Cl1 Rh2 83.0(4)
Rh3 Cl1 Rh1 81.8(4)
Rh2 Cl1 Rh1 83.3(4)
Rh2 Br2 Rh3 78.9(2)
Rh2 Br2 Rh1 79.4(2)
Rh3 Br2 Rh1 77.6(2)
Rh1 Cl2 Rh3 81.9(4)
Rh1 Cl2 Rh2 83.4(4)
Rh3 Cl2 Rh2 82.7(4)
C6 C1 C2 119.3(3)
C6 C1 P11 115.2(3)
C2 C1 P11 125.4(3)
C3 C2 C1 119.8(4)
C3 C2 H2A 120.1
C1 C2 H2A 120.1
C4 C3 C2 121.5(4)
C4 C3 H3A 119.2
C2 C3 H3A 119.2
C3 C4 C5 119.8(4)
C3 C4 H4A 120.1
C5 C4 H4A 120.1
C4 C5 C6 119.9(4)
C4 C5 H5A 120.0
C6 C5 H5A 120.0
C1 C6 C5 119.6(3)
C1 C6 P12 115.6(3)
C5 C6 P12 124.8(3)
C11 C7 C8 116.9(4)
C11 C7 P11 116.0(3)
C8 C7 P11 105.4(3)
C11 C7 H7A 105.9
C8 C7 H7A 105.9
P11 C7 H7A 105.9
C9 C8 C7 107.7(3)
C9 C8 H8A 110.2
C7 C8 H8A 110.2
C9 C8 H8B 110.2
C7 C8 H8B 110.2
H8A C8 H8B 108.5
C8 C9 C10 105.9(3)
C8 C9 H9A 110.5
C10 C9 H9A 110.5
C8 C9 H9B 110.5
C10 C9 H9B 110.5
H9A C9 H9B 108.7
C12 C10 C9 114.0(3)
C12 C10 P11 113.9(3)
C9 C10 P11 105.2(3)
C12 C10 H10A 107.8
C9 C10 H10A 107.8
P11 C10 H10A 107.8
C7 C11 H11A 109.5
C7 C11 H11B 109.5
H11A C11 H11B 109.5
C7 C11 H11C 109.5
H11A C11 H11C 109.5
H11B C11 H11C 109.5
C10 C12 H12A 109.5
C10 C12 H12B 109.5
H12A C12 H12B 109.5
C10 C12 H12C 109.5
H12A C12 H12C 109.5
H12B C12 H12C 109.5
C17 C13 C14 116.3(3)
C17 C13 P12 115.8(3)
C14 C13 P12 105.8(3)
C17 C13 H13A 106.0
C14 C13 H13A 106.0
P12 C13 H13A 106.0
C15 C14 C13 107.1(3)
C15 C14 H14A 110.3
C13 C14 H14A 110.3
C15 C14 H14B 110.3
C13 C14 H14B 110.3
H14A C14 H14B 108.6
C16 C15 C14 107.9(3)
C16 C15 H15A 110.1
C14 C15 H15A 110.1
C16 C15 H15B 110.1
C14 C15 H15B 110.1
H15A C15 H15B 108.4
C15 C16 C18 114.5(4)
C15 C16 P12 104.8(3)
C18 C16 P12 114.5(3)
C15 C16 H16A 107.6
C18 C16 H16A 107.6
P12 C16 H16A 107.6
C13 C17 H17A 109.5
C13 C17 H17B 109.5
H17A C17 H17B 109.5
C13 C17 H17C 109.5
H17A C17 H17C 109.5
H17B C17 H17C 109.5
C16 C18 H18A 109.5
C16 C18 H18B 109.5
H18A C18 H18B 109.5
C16 C18 H18C 109.5
H18A C18 H18C 109.5
H18B C18 H18C 109.5
C26 C21 C22 118.3(4)
C26 C21 P21 115.7(3)
C22 C21 P21 126.0(3)
C23 C22 C21 120.4(4)
C23 C22 H22A 119.8
C21 C22 H22A 119.8
C24 C23 C22 120.6(4)
C24 C23 H23A 119.7
C22 C23 H23A 119.7
C23 C24 C25 119.7(4)
C23 C24 H24A 120.2
C25 C24 H24A 120.2
C24 C25 C26 120.4(4)
C24 C25 H25A 119.8
C26 C25 H25A 119.8
C25 C26 C21 120.6(3)
C25 C26 P22 124.6(3)
C21 C26 P22 114.8(3)
C31 C27 C28 115.3(4)
C31 C27 P21 114.3(3)
C28 C27 P21 104.1(3)
C31 C27 H27A 107.6
C28 C27 H27A 107.6
P21 C27 H27A 107.6
C29 C28 C27 107.6(4)
C29 C28 H28A 110.2
C27 C28 H28A 110.2
C29 C28 H28B 110.2
C27 C28 H28B 110.2
H28A C28 H28B 108.5
C28 C29 C30 107.0(4)
C28 C29 H29A 110.3
C30 C29 H29A 110.3
C28 C29 H29B 110.3
C30 C29 H29B 110.3
H29A C29 H29B 108.6
C32 C30 C29 116.3(3)
C32 C30 P21 116.4(3)
C29 C30 P21 105.2(3)
C32 C30 H30A 106.0
C29 C30 H30A 106.0
P21 C30 H30A 106.0
C27 C31 H31A 109.5
C27 C31 H31B 109.5
H31A C31 H31B 109.5
C27 C31 H31C 109.5
H31A C31 H31C 109.5
H31B C31 H31C 109.5
C30 C32 H32A 109.5
C30 C32 H32B 109.5
H32A C32 H32B 109.5
C30 C32 H32C 109.5
H32A C32 H32C 109.5
H32B C32 H32C 109.5
C37 C33 C34 116.3(4)
C37 C33 P22 115.9(3)
C34 C33 P22 104.9(3)
C37 C33 H33A 106.3
C34 C33 H33A 106.3
P22 C33 H33A 106.3
C35 C34 C33 108.2(4)
C35 C34 H34A 110.1
C33 C34 H34A 110.1
C35 C34 H34B 110.1
C33 C34 H34B 110.1
H34A C34 H34B 108.4
C34 C35 C36 106.4(3)
C34 C35 H35A 110.4
C36 C35 H35A 110.4
C34 C35 H35B 110.4
C36 C35 H35B 110.4
H35A C35 H35B 108.6
C38 C36 C35 116.0(3)
C38 C36 P22 115.5(3)
C35 C36 P22 103.9(3)
C38 C36 H36A 106.9
C35 C36 H36A 106.9
P22 C36 H36A 106.9
C33 C37 H37A 109.5
C33 C37 H37B 109.5
H37A C37 H37B 109.5
C33 C37 H37C 109.5
H37A C37 H37C 109.5
H37B C37 H37C 109.5
C36 C38 H38A 109.5
C36 C38 H38B 109.5
H38A C38 H38B 109.5
C36 C38 H38C 109.5
H38A C38 H38C 109.5
H38B C38 H38C 109.5
C46 C41 C42 119.1(3)
C46 C41 P31 116.0(2)
C42 C41 P31 124.9(3)
C43 C42 C41 121.0(4)
C43 C42 H42A 119.5
C41 C42 H42A 119.5
C42 C43 C44 119.4(3)
C42 C43 H43A 120.3
C44 C43 H43A 120.3
C45 C44 C43 120.9(3)
C45 C44 H44A 119.6
C43 C44 H44A 119.6
C44 C45 C46 119.9(4)
C44 C45 H45A 120.1
C46 C45 H45A 120.1
C41 C46 C45 119.8(3)
C41 C46 P32 115.1(2)
C45 C46 P32 125.1(3)
C48 C47 C51 115.4(3)
C48 C47 P31 103.7(3)
C51 C47 P31 114.1(3)
C48 C47 H47A 107.8
C51 C47 H47A 107.8
P31 C47 H47A 107.8
C49 C48 C47 107.6(3)
C49 C48 H48A 110.2
C47 C48 H48A 110.2
C49 C48 H48B 110.2
C47 C48 H48B 110.2
H48A C48 H48B 108.5
C48 C49 C50 107.5(3)
C48 C49 H49A 110.2
C50 C49 H49A 110.2
C48 C49 H49B 110.2
C50 C49 H49B 110.2
H49A C49 H49B 108.5
C52 C50 C49 115.2(3)
C52 C50 P31 116.1(3)
C49 C50 P31 105.7(3)
C52 C50 H50A 106.4
C49 C50 H50A 106.4
P31 C50 H50A 106.4
C47 C51 H51A 109.5
C47 C51 H51B 109.5
H51A C51 H51B 109.5
C47 C51 H51C 109.5
H51A C51 H51C 109.5
H51B C51 H51C 109.5
C50 C52 H52A 109.5
C50 C52 H52B 109.5
H52A C52 H52B 109.5
C50 C52 H52C 109.5
H52A C52 H52C 109.5
H52B C52 H52C 109.5
C57 C53 C54 115.6(4)
C57 C53 P32 115.7(3)
C54 C53 P32 105.8(3)
C57 C53 H53A 106.3
C54 C53 H53A 106.3
P32 C53 H53A 106.3
C55 C54 C53 106.7(4)
C55 C54 H54A 110.4
C53 C54 H54A 110.4
C55 C54 H54B 110.4
C53 C54 H54B 110.4
H54A C54 H54B 108.6
C54 C55 C56 107.1(3)
C54 C55 H55A 110.3
C56 C55 H55A 110.3
C54 C55 H55B 110.3
C56 C55 H55B 110.3
H55A C55 H55B 108.5
C55 C56 C58 116.1(3)
C55 C56 P32 103.8(3)
C58 C56 P32 113.6(3)
C55 C56 H56A 107.6
C58 C56 H56A 107.6
P32 C56 H56A 107.6
C53 C57 H57A 109.5
C53 C57 H57B 109.5
H57A C57 H57B 109.5
C53 C57 H57C 109.5
H57A C57 H57C 109.5
H57B C57 H57C 109.5
C56 C58 H58A 109.5
C56 C58 H58B 109.5
H58A C58 H58B 109.5
C56 C58 H58C 109.5
H58A C58 H58C 109.5
H58B C58 H58C 109.5
F3 B1 F1 113.0(6)
F3 B1 F4 108.2(6)
F1 B1 F4 110.1(6)
F3 B1 F2 109.8(6)
F1 B1 F2 105.2(6)
F4 B1 F2 110.5(7)

loop_
_geom_bond_atom_site_label_1
_geom_bond_atom_site_label_2
_geom_bond_distance
Rh1 P12 2.1703(10)
Rh1 P11 2.1728(10)
Rh1 Cl2 2.453(13)
Rh1 Cl1 2.467(12)
Rh1 Br1 2.546(7)
Rh1 Br2 2.571(8)
Rh2 P22 2.1683(10)
Rh2 P21 2.1700(9)
Rh2 Cl1 2.460(12)
Rh2 Cl2 2.470(11)
Rh2 Br1 2.538(8)
Rh2 Br2 2.556(7)
Rh3 P31 2.1747(9)
Rh3 P32 2.1763(9)
Rh3 Cl1 2.453(12)
Rh3 Cl2 2.460(11)
Rh3 Br1 2.559(7)
Rh3 Br2 2.571(7)
P11 C1 1.820(3)
P11 C7 1.845(4)
P11 C10 1.859(4)
P12 C6 1.819(4)
P12 C16 1.853(4)
P12 C13 1.858(4)
P21 C21 1.821(4)
P21 C30 1.851(4)
P21 C27 1.857(4)
P22 C26 1.838(4)
P22 C36 1.846(4)
P22 C33 1.867(4)
P31 C41 1.817(3)
P31 C47 1.857(4)
P31 C50 1.861(4)
P32 C46 1.822(3)
P32 C56 1.851(4)
P32 C53 1.852(4)
C1 C6 1.384(5)
C1 C2 1.404(5)
C2 C3 1.360(5)
C2 H2A 0.9300
C3 C4 1.360(6)
C3 H3A 0.9300
C4 C5 1.386(6)
C4 H4A 0.9300
C5 C6 1.395(5)
C5 H5A 0.9300
C7 C11 1.506(5)
C7 C8 1.540(6)
C7 H7A 0.9800
C8 C9 1.514(6)
C8 H8A 0.9700
C8 H8B 0.9700
C9 C10 1.525(5)
C9 H9A 0.9700
C9 H9B 0.9700
C10 C12 1.522(5)
C10 H10A 0.9800
C11 H11A 0.9600
C11 H11B 0.9600
C11 H11C 0.9600
C12 H12A 0.9600
C12 H12B 0.9600
C12 H12C 0.9600
C13 C17 1.509(5)
C13 C14 1.519(5)
C13 H13A 0.9800
C14 C15 1.519(6)
C14 H14A 0.9700
C14 H14B 0.9700
C15 C16 1.509(6)
C15 H15A 0.9700
C15 H15B 0.9700
C16 C18 1.520(5)
C16 H16A 0.9800
C17 H17A 0.9600
C17 H17B 0.9600
C17 H17C 0.9600
C18 H18A 0.9600
C18 H18B 0.9600
C18 H18C 0.9600
C21 C26 1.386(5)
C21 C22 1.395(5)
C22 C23 1.381(5)
C22 H22A 0.9300
C23 C24 1.368(6)
C23 H23A 0.9300
C24 C25 1.376(5)
C24 H24A 0.9300
C25 C26 1.381(5)
C25 H25A 0.9300
C27 C31 1.508(6)
C27 C28 1.518(6)
C27 H27A 0.9800
C28 C29 1.514(7)
C28 H28A 0.9700
C28 H28B 0.9700
C29 C30 1.523(6)
C29 H29A 0.9700
C29 H29B 0.9700
C30 C32 1.516(5)
C30 H30A 0.9800
C31 H31A 0.9600
C31 H31B 0.9600
C31 H31C 0.9600
C32 H32A 0.9600
C32 H32B 0.9600
C32 H32C 0.9600
C33 C37 1.514(6)
C33 C34 1.530(6)
C33 H33A 0.9800
C34 C35 1.510(6)
C34 H34A 0.9700
C34 H34B 0.9700
C35 C36 1.535(6)
C35 H35A 0.9700
C35 H35B 0.9700
C36 C38 1.518(5)
C36 H36A 0.9800
C37 H37A 0.9600
C37 H37B 0.9600
C37 H37C 0.9600
C38 H38A 0.9600
C38 H38B 0.9600
C38 H38C 0.9600
C41 C46 1.389(5)
C41 C42 1.391(4)
C42 C43 1.374(5)
C42 H42A 0.9300
C43 C44 1.381(5)
C43 H43A 0.9300
C44 C45 1.371(5)
C44 H44A 0.9300
C45 C46 1.394(4)
C45 H45A 0.9300
C47 C48 1.513(6)
C47 C51 1.521(5)
C47 H47A 0.9800
C48 C49 1.513(6)
C48 H48A 0.9700
C48 H48B 0.9700
C49 C50 1.531(5)
C49 H49A 0.9700
C49 H49B 0.9700
C50 C52 1.525(5)
C50 H50A 0.9800
C51 H51A 0.9600
C51 H51B 0.9600
C51 H51C 0.9600
C52 H52A 0.9600
C52 H52B 0.9600
C52 H52C 0.9600
C53 C57 1.522(6)
C53 C54 1.531(5)
C53 H53A 0.9800
C54 C55 1.512(6)
C54 H54A 0.9700
C54 H54B 0.9700
C55 C56 1.514(6)
C55 H55A 0.9700
C55 H55B 0.9700
C56 C58 1.541(5)
C56 H56A 0.9800
C57 H57A 0.9600
C57 H57B 0.9600
C57 H57C 0.9600
C58 H58A 0.9600
C58 H58B 0.9600
C58 H58C 0.9600
B1 F3 1.326(7)
B1 F1 1.356(7)
B1 F4 1.367(9)
B1 F2 1.379(7)

loop_
_geom_torsion_atom_site_label_1
_geom_torsion_atom_site_label_2
_geom_torsion_atom_site_label_3
_geom_torsion_atom_site_label_4
_geom_torsion
P12 Rh1 P11 C1 -1.63(13)
Cl2 Rh1 P11 C1 -113.2(18)
Cl1 Rh1 P11 C1 171.2(3)
Br1 Rh1 P11 C1 170.38(19)
Br2 Rh1 P11 C1 -97.0(12)
P12 Rh1 P11 C7 -129.61(15)
Cl2 Rh1 P11 C7 118.8(18)
Cl1 Rh1 P11 C7 43.3(3)
Br1 Rh1 P11 C7 42.4(2)
Br2 Rh1 P11 C7 135.0(12)
P12 Rh1 P11 C10 118.75(14)
Cl2 Rh1 P11 C10 7.1(18)
Cl1 Rh1 P11 C10 -68.4(3)
Br1 Rh1 P11 C10 -69.2(2)
Br2 Rh1 P11 C10 23.4(12)
P11 Rh1 P12 C6 1.90(12)
Cl2 Rh1 P12 C6 173.7(3)
Cl1 Rh1 P12 C6 -109(2)
Br1 Rh1 P12 C6 -91.1(13)
Br2 Rh1 P12 C6 173.76(18)
P11 Rh1 P12 C16 123.33(16)
Cl2 Rh1 P12 C16 -64.9(3)
Cl1 Rh1 P12 C16 12(2)
Br1 Rh1 P12 C16 30.3(13)
Br2 Rh1 P12 C16 -64.8(2)
P11 Rh1 P12 C13 -123.77(14)
Cl2 Rh1 P12 C13 48.0(3)
Cl1 Rh1 P12 C13 125(2)
Br1 Rh1 P12 C13 143.2(13)
Br2 Rh1 P12 C13 48.1(2)
P22 Rh2 P21 C21 -4.43(13)
Cl1 Rh2 P21 C21 168.1(3)
Cl2 Rh2 P21 C21 -112.9(17)
Br1 Rh2 P21 C21 168.2(2)
Br2 Rh2 P21 C21 -93.4(11)
P22 Rh2 P21 C30 -131.13(15)
Cl1 Rh2 P21 C30 41.4(3)
Cl2 Rh2 P21 C30 120.4(17)
Br1 Rh2 P21 C30 41.5(2)
Br2 Rh2 P21 C30 139.9(11)
P22 Rh2 P21 C27 116.20(18)
Cl1 Rh2 P21 C27 -71.3(3)
Cl2 Rh2 P21 C27 7.7(18)
Br1 Rh2 P21 C27 -71.2(2)
Br2 Rh2 P21 C27 27.3(11)
P21 Rh2 P22 C26 4.14(13)
Cl1 Rh2 P22 C26 -111.7(19)
Cl2 Rh2 P22 C26 175.4(3)
Br1 Rh2 P22 C26 -94.2(12)
Br2 Rh2 P22 C26 175.1(2)
P21 Rh2 P22 C36 124.97(16)
Cl1 Rh2 P22 C36 9.1(19)
Cl2 Rh2 P22 C36 -63.7(3)
Br1 Rh2 P22 C36 26.6(12)
Br2 Rh2 P22 C36 -64.0(2)
P21 Rh2 P22 C33 -122.29(15)
Cl1 Rh2 P22 C33 121.8(19)
Cl2 Rh2 P22 C33 49.0(3)
Br1 Rh2 P22 C33 139.4(12)
Br2 Rh2 P22 C33 48.7(2)
P32 Rh3 P31 C41 -1.50(13)
Cl1 Rh3 P31 C41 173.3(3)
Cl2 Rh3 P31 C41 -121(3)
Br1 Rh3 P31 C41 173.1(2)
Br2 Rh3 P31 C41 -93.2(17)
P32 Rh3 P31 C47 120.77(16)
Cl1 Rh3 P31 C47 -64.4(3)
Cl2 Rh3 P31 C47 2(3)
Br1 Rh3 P31 C47 -64.6(2)
Br2 Rh3 P31 C47 29.0(17)
P32 Rh3 P31 C50 -127.48(14)
Cl1 Rh3 P31 C50 47.3(3)
Cl2 Rh3 P31 C50 113(3)
Br1 Rh3 P31 C50 47.2(2)
Br2 Rh3 P31 C50 140.8(17)
P31 Rh3 P32 C46 0.98(12)
Cl1 Rh3 P32 C46 -117(3)
Cl2 Rh3 P32 C46 176.2(3)
Br1 Rh3 P32 C46 -98.3(17)
Br2 Rh3 P32 C46 175.4(2)
P31 Rh3 P32 C56 122.94(15)
Cl1 Rh3 P32 C56 5(3)
Cl2 Rh3 P32 C56 -61.9(3)
Br1 Rh3 P32 C56 23.6(17)
Br2 Rh3 P32 C56 -62.7(2)
P31 Rh3 P32 C53 -125.21(14)
Cl1 Rh3 P32 C53 117(3)
Cl2 Rh3 P32 C53 50.0(3)
Br1 Rh3 P32 C53 135.5(17)
Br2 Rh3 P32 C53 49.2(2)
P22 Rh2 Br1 Rh1 -130.6(11)
P21 Rh2 Br1 Rh1 131.68(12)
Cl1 Rh2 Br1 Rh1 -51(10)
Cl2 Rh2 Br1 Rh1 -39.3(3)
Br2 Rh2 Br1 Rh1 -39.4(2)
P22 Rh2 Br1 Rh3 -50.9(13)
P21 Rh2 Br1 Rh3 -148.59(13)
Cl1 Rh2 Br1 Rh3 29(10)
Cl2 Rh2 Br1 Rh3 40.4(3)
Br2 Rh2 Br1 Rh3 40.3(2)
P12 Rh1 Br1 Rh2 -56.6(14)
P11 Rh1 Br1 Rh2 -148.97(12)
Cl2 Rh1 Br1 Rh2 39.6(3)
Cl1 Rh1 Br1 Rh2 51(9)
Br2 Rh1 Br1 Rh2 39.18(19)
P12 Rh1 Br1 Rh3 -137.7(12)
P11 Rh1 Br1 Rh3 129.90(13)
Cl2 Rh1 Br1 Rh3 -41.5(3)
Cl1 Rh1 Br1 Rh3 -30(9)
Br2 Rh1 Br1 Rh3 -41.94(19)
P31 Rh3 Br1 Rh2 134.30(13)
P32 Rh3 Br1 Rh2 -126.8(16)
Cl1 Rh3 Br1 Rh2 -41(14)
Cl2 Rh3 Br1 Rh2 -40.6(3)
Br2 Rh3 Br1 Rh2 -40.1(2)
P31 Rh3 Br1 Rh1 -143.64(12)
P32 Rh3 Br1 Rh1 -44.8(18)
Cl1 Rh3 Br1 Rh1 41(14)
Cl2 Rh3 Br1 Rh1 41.4(3)
Br2 Rh3 Br1 Rh1 42.0(2)
P31 Rh3 Cl1 Rh2 133.2(2)
P32 Rh3 Cl1 Rh2 -109(3)
Cl2 Rh3 Cl1 Rh2 -41.7(3)
Br1 Rh3 Cl1 Rh2 138(15)
Br2 Rh3 Cl1 Rh2 -41.2(3)
P31 Rh3 Cl1 Rh1 -142.6(2)
P32 Rh3 Cl1 Rh1 -25(3)
Cl2 Rh3 Cl1 Rh1 42.5(3)
Br1 Rh3 Cl1 Rh1 -137(15)
Br2 Rh3 Cl1 Rh1 43.0(3)
P22 Rh2 Cl1 Rh3 -32(2)
P21 Rh2 Cl1 Rh3 -147.5(2)
Cl2 Rh2 Cl1 Rh3 41.6(4)
Br1 Rh2 Cl1 Rh3 -150(11)
Br2 Rh2 Cl1 Rh3 41.4(3)
P22 Rh2 Cl1 Rh1 -114.9(18)
P21 Rh2 Cl1 Rh1 130.0(2)
Cl2 Rh2 Cl1 Rh1 -40.9(3)
Br1 Rh2 Cl1 Rh1 128(11)
Br2 Rh2 Cl1 Rh1 -41.1(3)
P12 Rh1 Cl1 Rh3 -121(2)
P11 Rh1 Cl1 Rh3 128.7(2)
Cl2 Rh1 Cl1 Rh3 -42.6(3)
Br1 Rh1 Cl1 Rh3 149(9)
Br2 Rh1 Cl1 Rh3 -43.1(3)
P12 Rh1 Cl1 Rh2 -37(2)
P11 Rh1 Cl1 Rh2 -147.4(2)
Cl2 Rh1 Cl1 Rh2 41.3(3)
Br1 Rh1 Cl1 Rh2 -127(9)
Br2 Rh1 Cl1 Rh2 40.8(3)
P22 Rh2 Br2 Rh3 132.34(14)
P21 Rh2 Br2 Rh3 -139.4(10)
Cl1 Rh2 Br2 Rh3 -39.7(3)
Cl2 Rh2 Br2 Rh3 -42(8)
Br1 Rh2 Br2 Rh3 -40.2(2)
P22 Rh2 Br2 Rh1 -148.39(12)
P21 Rh2 Br2 Rh1 -60.1(12)
Cl1 Rh2 Br2 Rh1 39.6(3)
Cl2 Rh2 Br2 Rh1 37(8)
Br1 Rh2 Br2 Rh1 39.1(2)
P31 Rh3 Br2 Rh2 -54.3(18)
P32 Rh3 Br2 Rh2 -145.59(14)
Cl1 Rh3 Br2 Rh2 39.8(3)
Cl2 Rh3 Br2 Rh2 52(9)
Br1 Rh3 Br2 Rh2 39.8(2)
P31 Rh3 Br2 Rh1 -135.7(17)
P32 Rh3 Br2 Rh1 132.98(12)
Cl1 Rh3 Br2 Rh1 -41.6(3)
Cl2 Rh3 Br2 Rh1 -29(9)
Br1 Rh3 Br2 Rh1 -41.6(2)
P12 Rh1 Br2 Rh2 133.07(13)
P11 Rh1 Br2 Rh2 -132.2(11)
Cl2 Rh1 Br2 Rh2 -49(9)
Cl1 Rh1 Br2 Rh2 -39.5(3)
Br1 Rh1 Br2 Rh2 -38.96(19)
P12 Rh1 Br2 Rh3 -146.12(12)
P11 Rh1 Br2 Rh3 -51.4(13)
Cl2 Rh1 Br2 Rh3 32(9)
Cl1 Rh1 Br2 Rh3 41.3(3)
Br1 Rh1 Br2 Rh3 41.84(18)
P12 Rh1 Cl2 Rh3 -145.0(2)
P11 Rh1 Cl2 Rh3 -34(2)
Cl1 Rh1 Cl2 Rh3 42.5(3)
Br1 Rh1 Cl2 Rh3 43.0(2)
Br2 Rh1 Cl2 Rh3 -147(9)
P12 Rh1 Cl2 Rh2 131.5(2)
P11 Rh1 Cl2 Rh2 -117.8(17)
Cl1 Rh1 Cl2 Rh2 -41.0(3)
Br1 Rh1 Cl2 Rh2 -40.5(3)
Br2 Rh1 Cl2 Rh2 129(9)
P31 Rh3 Cl2 Rh1 -110(3)
P32 Rh3 Cl2 Rh1 131.8(2)
Cl1 Rh3 Cl2 Rh1 -42.8(4)
Br1 Rh3 Cl2 Rh1 -42.8(3)
Br2 Rh3 Cl2 Rh1 149(10)
P31 Rh3 Cl2 Rh2 -25(3)
P32 Rh3 Cl2 Rh2 -143.9(2)
Cl1 Rh3 Cl2 Rh2 41.5(4)
Br1 Rh3 Cl2 Rh2 41.5(3)
Br2 Rh3 Cl2 Rh2 -126(10)
P22 Rh2 Cl2 Rh1 -146.8(2)
P21 Rh2 Cl2 Rh1 -39.2(19)
Cl1 Rh2 Cl2 Rh1 41.2(3)
Br1 Rh2 Cl2 Rh1 40.7(3)
Br2 Rh2 Cl2 Rh1 -141(8)
P22 Rh2 Cl2 Rh3 130.5(2)
P21 Rh2 Cl2 Rh3 -121.9(16)
Cl1 Rh2 Cl2 Rh3 -41.5(4)
Br1 Rh2 Cl2 Rh3 -42.0(3)
Br2 Rh2 Cl2 Rh3 136(8)
C7 P11 C1 C6 134.2(3)
C10 P11 C1 C6 -126.6(3)
Rh1 P11 C1 C6 1.0(3)
C7 P11 C1 C2 -46.8(4)
C10 P11 C1 C2 52.4(4)
Rh1 P11 C1 C2 180.0(3)
C6 C1 C2 C3 -1.2(6)
P11 C1 C2 C3 179.9(3)
C1 C2 C3 C4 0.3(7)
C2 C3 C4 C5 0.8(7)
C3 C4 C5 C6 -1.1(6)
C2 C1 C6 C5 0.9(5)
P11 C1 C6 C5 179.9(3)
C2 C1 C6 P12 -178.5(3)
P11 C1 C6 P12 0.6(4)
C4 C5 C6 C1 0.2(5)
C4 C5 C6 P12 179.5(3)
C16 P12 C6 C1 -131.3(3)
C13 P12 C6 C1 130.0(3)
Rh1 P12 C6 C1 -1.9(3)
C16 P12 C6 C5 49.4(3)
C13 P12 C6 C5 -49.4(3)
Rh1 P12 C6 C5 178.8(3)
C1 P11 C7 C11 -34.1(4)
C10 P11 C7 C11 -140.7(3)
Rh1 P11 C7 C11 95.4(3)
C1 P11 C7 C8 96.9(3)
C10 P11 C7 C8 -9.7(3)
Rh1 P11 C7 C8 -133.6(2)
C11 C7 C8 C9 165.9(4)
P11 C7 C8 C9 35.4(4)
C7 C8 C9 C10 -50.4(5)
C8 C9 C10 C12 166.4(3)
C8 C9 C10 P11 40.9(4)
C1 P11 C10 C12 106.3(3)
C7 P11 C10 C12 -143.3(3)
Rh1 P11 C10 C12 -18.0(3)
C1 P11 C10 C9 -128.1(3)
C7 P11 C10 C9 -17.7(3)
Rh1 P11 C10 C9 107.6(3)
C6 P12 C13 C17 -34.6(3)
C16 P12 C13 C17 -140.9(3)
Rh1 P12 C13 C17 93.2(3)
C6 P12 C13 C14 95.9(3)
C16 P12 C13 C14 -10.4(3)
Rh1 P12 C13 C14 -136.3(2)
C17 C13 C14 C15 164.8(4)
P12 C13 C14 C15 34.6(4)
C13 C14 C15 C16 -49.4(4)
C14 C15 C16 C18 165.7(3)
C14 C15 C16 P12 39.4(4)
C6 P12 C16 C15 -125.1(3)
C13 P12 C16 C15 -16.3(3)
Rh1 P12 C16 C15 109.7(3)
C6 P12 C16 C18 108.6(3)
C13 P12 C16 C18 -142.6(3)
Rh1 P12 C16 C18 -16.5(4)
C30 P21 C21 C26 136.2(3)
C27 P21 C21 C26 -124.3(3)
Rh2 P21 C21 C26 4.0(3)
C30 P21 C21 C22 -43.7(4)
C27 P21 C21 C22 55.8(4)
Rh2 P21 C21 C22 -175.9(3)
C26 C21 C22 C23 -0.1(5)
P21 C21 C22 C23 179.8(3)
C21 C22 C23 C24 0.1(6)
C22 C23 C24 C25 0.2(6)
C23 C24 C25 C26 -0.5(6)
C24 C25 C26 C21 0.6(6)
C24 C25 C26 P22 -178.9(3)
C22 C21 C26 C25 -0.3(5)
P21 C21 C26 C25 179.8(3)
C22 C21 C26 P22 179.3(3)
P21 C21 C26 P22 -0.6(4)
C36 P22 C26 C25 47.5(4)
C33 P22 C26 C25 -52.2(4)
Rh2 P22 C26 C25 176.6(3)
C36 P22 C26 C21 -132.1(3)
C33 P22 C26 C21 128.3(3)
Rh2 P22 C26 C21 -3.0(3)
C21 P21 C27 C31 107.9(4)
C30 P21 C27 C31 -142.2(4)
Rh2 P21 C27 C31 -16.6(4)
C21 P21 C27 C28 -125.5(3)
C30 P21 C27 C28 -15.6(3)
Rh2 P21 C27 C28 110.0(3)
C31 C27 C28 C29 165.6(4)
P21 C27 C28 C29 39.6(4)
C27 C28 C29 C30 -50.9(5)
C28 C29 C30 C32 166.8(4)
C28 C29 C30 P21 36.4(4)
C21 P21 C30 C32 -35.5(3)
C27 P21 C30 C32 -142.0(3)
Rh2 P21 C30 C32 93.0(3)
C21 P21 C30 C29 94.8(3)
C27 P21 C30 C29 -11.6(3)
Rh2 P21 C30 C29 -136.7(2)
C26 P22 C33 C37 -30.1(4)
C36 P22 C33 C37 -136.4(3)
Rh2 P22 C33 C37 97.9(3)
C26 P22 C33 C34 99.6(3)
C36 P22 C33 C34 -6.7(3)
Rh2 P22 C33 C34 -132.4(2)
C37 C33 C34 C35 162.6(4)
P22 C33 C34 C35 33.1(4)
C33 C34 C35 C36 -50.7(4)
C34 C35 C36 C38 170.7(4)
C34 C35 C36 P22 42.8(4)
C26 P22 C36 C38 101.1(3)
C33 P22 C36 C38 -148.6(3)
Rh2 P22 C36 C38 -23.6(3)
C26 P22 C36 C35 -130.6(3)
C33 P22 C36 C35 -20.3(3)
Rh2 P22 C36 C35 104.6(2)
C47 P31 C41 C46 -128.1(3)
C50 P31 C41 C46 132.1(3)
Rh3 P31 C41 C46 1.9(3)
C47 P31 C41 C42 52.0(3)
C50 P31 C41 C42 -47.8(4)
Rh3 P31 C41 C42 -177.9(3)
C46 C41 C42 C43 -1.2(5)
P31 C41 C42 C43 178.7(3)
C41 C42 C43 C44 1.6(5)
C42 C43 C44 C45 -0.9(5)
C43 C44 C45 C46 -0.1(5)
C42 C41 C46 C45 0.1(5)
P31 C41 C46 C45 -179.8(3)
C42 C41 C46 P32 178.7(3)
P31 C41 C46 P32 -1.2(4)
C44 C45 C46 C41 0.5(5)
C44 C45 C46 P32 -178.0(3)
C56 P32 C46 C41 -130.6(3)
C53 P32 C46 C41 130.0(3)
Rh3 P32 C46 C41 -0.1(3)
C56 P32 C46 C45 47.9(3)
C53 P32 C46 C45 -51.5(3)
Rh3 P32 C46 C45 178.5(3)
C41 P31 C47 C48 -131.8(3)
C50 P31 C47 C48 -21.0(3)
Rh3 P31 C47 C48 102.7(2)
C41 P31 C47 C51 101.9(3)
C50 P31 C47 C51 -147.3(3)
Rh3 P31 C47 C51 -23.6(3)
C51 C47 C48 C49 168.6(3)
P31 C47 C48 C49 43.1(4)
C47 C48 C49 C50 -49.8(4)
C48 C49 C50 C52 160.8(4)
C48 C49 C50 P31 31.3(4)
C41 P31 C50 C52 -27.3(3)
C47 P31 C50 C52 -134.6(3)
Rh3 P31 C50 C52 99.9(3)
C41 P31 C50 C49 101.7(3)
C47 P31 C50 C49 -5.6(3)
Rh3 P31 C50 C49 -131.1(2)
C46 P32 C53 C57 -30.0(3)
C56 P32 C53 C57 -136.4(3)
Rh3 P32 C53 C57 97.5(3)
C46 P32 C53 C54 99.3(3)
C56 P32 C53 C54 -7.1(3)
Rh3 P32 C53 C54 -133.2(2)
C57 C53 C54 C55 162.7(3)
P32 C53 C54 C55 33.2(4)
C53 C54 C55 C56 -51.1(4)
C54 C55 C56 C58 169.0(3)
C54 C55 C56 P32 43.5(4)
C46 P32 C56 C55 -131.3(3)
C53 P32 C56 C55 -20.4(3)
Rh3 P32 C56 C55 103.1(3)
C46 P32 C56 C58 101.7(3)
C53 P32 C56 C58 -147.5(3)
Rh3 P32 C56 C58 -24.0(3)

loop_
_platon_squeeze_void_nr
_platon_squeeze_void_average_x
_platon_squeeze_void_average_y
_platon_squeeze_void_average_z
_platon_squeeze_void_volume
_platon_squeeze_void_count_electrons
1 -0.051 0.250 0.000 699.8 175.1
2 0.034 0.750 0.500 699.9 175.9
3 0.226 0.698 0.079 7.6 -0.3
4 0.274 0.302 0.579 7.5 -0.4
5 0.726 0.802 0.921 7.6 0.0
6 0.774 0.198 0.421 7.6 -0.5
